data_7132665
loop_
_publ_author_name
'Mine, Kosuke'
'Arae, Sachie'
'Murakawa, Hiroshi'
'Tsuchiizu, Masahisa'
'Hanasaki, Noriaki'
'Matsuda, Masaki'

_publ_section_title
;
 Diamond lattice in single-component molecular crystals comprising
 tetrabenzoporphyrin neutral radicals.
;
_journal_issue 22
_journal_name_full 'Chemical communications (Cambridge, England)'
_journal_page_first 3019
_journal_page_last 3022
_journal_paper_doi 10.1039/d3cc05948k
_journal_volume 60
_journal_year 2024
_chemical_formula_moiety 'C38 H20 Fe N6'
_chemical_formula_sum 'C38 H20 Fe N6'
_chemical_formula_weight 616.45
_space_group_crystal_system tetragonal
_space_group_IT_number 88
_space_group_name_Hall '-I 4ad'
_space_group_name_H-M_alt 'I 41/a :2'
_atom_sites_solution_hydrogens geom
_atom_sites_solution_primary dual
_audit_creation_date 2023-08-01
_audit_creation_method
;
Olex2 1.5
(compiled 2022.04.07 svn.rca3783a0 for OlexSys, GUI svn.r6498)
;
_audit_update_record
;
2023-11-30 deposited with the CCDC.	2024-01-22 downloaded from the CCDC.
;
_cell_angle_alpha 90
_cell_angle_beta 90
_cell_angle_gamma 90
_cell_formula_units_Z 4
_cell_length_a 13.7275(3)
_cell_length_b 13.7275(3)
_cell_length_c 14.5027(7)
_cell_measurement_reflns_used 4095
_cell_measurement_temperature 293(2)
_cell_measurement_theta_max 27.7790
_cell_measurement_theta_min 2.0380
_cell_volume 2732.95(16)
_computing_cell_refinement 'CrysAlisPro 1.171.40.53 (Rigaku OD, 2019)'
_computing_data_collection 'CrysAlisPro 1.171.40.53 (Rigaku OD, 2019)'
_computing_data_reduction 'CrysAlisPro 1.171.40.53 (Rigaku OD, 2019)'
_computing_molecular_graphics 'Olex2 1.5 (Dolomanov et al., 2009)'
_computing_publication_material 'Olex2 1.5 (Dolomanov et al., 2009)'
_computing_structure_refinement 'SHELXL 2018/3 (Sheldrick, 2015)'
_computing_structure_solution 'SHELXT 2018/2 (Sheldrick, 2018)'
_diffrn_ambient_temperature 293(2)
_diffrn_detector 'CCD plate'
_diffrn_detector_area_resol_mean 10.0000
_diffrn_detector_type HyPix3000
_diffrn_measured_fraction_theta_full 1.000
_diffrn_measured_fraction_theta_max 0.953
_diffrn_measurement_details
;
List of Runs (angles in degrees, time in seconds):

  # Type    Start    End  Width  t~exp~   \w     \q     \k     \f   Frames
#--------------------------------------------------------------------------
  1  \w      0.00  25.00   0.50  144.23    --   12.27-112.00 -87.00   50
  2  \w    -77.00  -7.00   0.50  144.23    --  -12.43 -14.00  52.00  140
  3  \w     13.00  45.00   0.50  144.23    --   12.27-125.00-120.00   64
  4  \w    -12.00  20.00   0.50  144.23    --   12.27  77.00   0.00   64
  5  \w    -41.00  17.00   0.50  144.23    --   12.27 -77.00  60.00  116
  6  \w    -41.00  13.00   0.50  144.23    --  -12.43 -77.00 -30.00  108
;
_diffrn_measurement_device 'four-circle diffractometer'
_diffrn_measurement_device_type 'SuperNova, Single source at offset/far, HyPix3000'
_diffrn_measurement_method '\w scans'
_diffrn_orient_matrix_type 'CrysAlisPro convention (1999,Acta A55,543-557)'
_diffrn_orient_matrix_UB_11 -0.0343020000
_diffrn_orient_matrix_UB_12 0.0070602000
_diffrn_orient_matrix_UB_13 -0.0359099000
_diffrn_orient_matrix_UB_21 -0.0386599000
_diffrn_orient_matrix_UB_22 -0.0065990000
_diffrn_orient_matrix_UB_23 0.0318766000
_diffrn_orient_matrix_UB_31 -0.0002538000
_diffrn_orient_matrix_UB_32 0.0507789000
_diffrn_orient_matrix_UB_33 0.0091202000
_diffrn_radiation_monochromator mirror
_diffrn_radiation_probe x-ray
_diffrn_radiation_type 'Mo K\a'
_diffrn_radiation_wavelength 0.71073
_diffrn_reflns_av_R_equivalents 0.0258
_diffrn_reflns_av_unetI/netI 0.0290
_diffrn_reflns_Laue_measured_fraction_full 1.000
_diffrn_reflns_Laue_measured_fraction_max 0.953
_diffrn_reflns_limit_h_max 16
_diffrn_reflns_limit_h_min -18
_diffrn_reflns_limit_k_max 14
_diffrn_reflns_limit_k_min -17
_diffrn_reflns_limit_l_max 16
_diffrn_reflns_limit_l_min -18
_diffrn_reflns_number 6559
_diffrn_reflns_point_group_measured_fraction_full 1.000
_diffrn_reflns_point_group_measured_fraction_max 0.953
_diffrn_reflns_theta_full 25.242
_diffrn_reflns_theta_max 28.065
_diffrn_reflns_theta_min 2.043
_diffrn_source 'micro-focus sealed X-ray tube'
_diffrn_source_type 'SuperNova (Mo) X-ray Source'
_exptl_absorpt_coefficient_mu 0.594
_exptl_absorpt_correction_T_max 1.00000
_exptl_absorpt_correction_T_min 0.51863
_exptl_absorpt_correction_type multi-scan
_exptl_absorpt_process_details
;
CrysAlisPro 1.171.40.53 (Rigaku Oxford Diffraction, 2019)
Empirical absorption correction using spherical harmonics,
 implemented in SCALE3 ABSPACK scaling algorithm.
;
_exptl_crystal_colour black
_exptl_crystal_colour_lustre metallic
_exptl_crystal_colour_modifier dark
_exptl_crystal_colour_primary black
_exptl_crystal_density_diffrn 1.498
_exptl_crystal_description prism
_exptl_crystal_F_000 1264
_exptl_crystal_size_max 0.2
_exptl_crystal_size_mid 0.125
_exptl_crystal_size_min 0.125
_refine_diff_density_max 0.544
_refine_diff_density_min -0.217
_refine_diff_density_rms 0.056
_refine_ls_extinction_method none
_refine_ls_goodness_of_fit_ref 1.073
_refine_ls_hydrogen_treatment constr
_refine_ls_matrix_type full
_refine_ls_number_parameters 103
_refine_ls_number_reflns 1586
_refine_ls_number_restraints 0
_refine_ls_restrained_S_all 1.073
_refine_ls_R_factor_all 0.0578
_refine_ls_R_factor_gt 0.0404
_refine_ls_shift/su_max 0.000
_refine_ls_shift/su_mean 0.000
_refine_ls_structure_factor_coef Fsqd
_refine_ls_weighting_details 'w=1/[\s^2^(Fo^2^)+(0.0555P)^2^+1.6355P] where P=(Fo^2^+2Fc^2^)/3'
_refine_ls_weighting_scheme calc
_refine_ls_wR_factor_gt 0.1069
_refine_ls_wR_factor_ref 0.1161
_reflns_Friedel_coverage 0.000
_reflns_number_gt 1220
_reflns_number_total 1586
_reflns_threshold_expression 'I > 2\s(I)'
_cod_data_source_file d3cc05948k2.cif
_cod_data_source_block FetbpCN2
_cod_depositor_comments 'Adding full bibliography for 7132664--7132666.cif.'
_cod_original_cell_volume 2732.95(18)
_cod_original_sg_symbol_H-M 'I 41/a'
_cod_database_code 7132665
_shelx_shelxl_version_number 2018/3
_chemical_oxdiff_formula C38H20N6Fe
_shelx_space_group_comment
;
The symmetry employed for this shelxl refinement is uniquely defined
by the following loop, which should always be used as a source of
symmetry information in preference to the above space-group names.
They are only intended as comments.
;
_olex2_refinement_description
;
1. Fixed Uiso
 At 1.2 times of:
  All C(H) groups
2.a Aromatic/amide H refined with riding coordinates:
 C3(H3), C4(H4), C5(H5), C6(H6), C9(H9)
;
_olex2_submission_special_instructions 'No special instructions were received'
_oxdiff_exptl_absorpt_empirical_details
;
Empirical correction (ABSPACK) includes:
- Absorption correction using spherical harmonics
- Frame scaling
;
_oxdiff_exptl_absorpt_empirical_full_max 1.440
_oxdiff_exptl_absorpt_empirical_full_min 0.750

loop_
_space_group_symop_operation_xyz
'x, y, z'
'-x+1/2, -y, z+1/2'
'-y+3/4, x+1/4, z+1/4'
'y+3/4, -x+3/4, z+3/4'
'x+1/2, y+1/2, z+1/2'
'-x+1, -y+1/2, z+1'
'-y+5/4, x+3/4, z+3/4'
'y+5/4, -x+5/4, z+5/4'
'-x, -y, -z'
'x-1/2, y, -z-1/2'
'y-3/4, -x-1/4, -z-1/4'
'-y-3/4, x-3/4, -z-3/4'
'-x+1/2, -y+1/2, -z+1/2'
'x, y+1/2, -z'
'y-1/4, -x+1/4, -z+1/4'
'-y-1/4, x-1/4, -z-1/4'

loop_
_atom_site_label
_atom_site_type_symbol
_atom_site_fract_x
_atom_site_fract_y
_atom_site_fract_z
_atom_site_U_iso_or_equiv
_atom_site_adp_type
_atom_site_occupancy
_atom_site_site_symmetry_order
_atom_site_calc_flag
_atom_site_refinement_flags_posn
_atom_site_refinement_flags_adp
_atom_site_refinement_flags_occupancy
_atom_site_disorder_assembly
_atom_site_disorder_group
Fe1 Fe 0.500000 0.250000 0.375000 0.0383(2) Uani 1 4 d S T P . .
N1 N 0.59983(12) 0.35693(12) 0.37065(12) 0.0385(4) Uani 1 1 d . . . . .
N2 N 0.500000 0.250000 0.5893(3) 0.0557(8) Uani 1 2 d S T P . .
C1 C 0.69882(15) 0.34548(15) 0.36331(15) 0.0389(5) Uani 1 1 d . . . . .
C2 C 0.74567(15) 0.43933(15) 0.34944(15) 0.0386(5) Uani 1 1 d . . . . .
C3 C 0.84235(16) 0.46642(16) 0.33663(17) 0.0452(5) Uani 1 1 d . . . . .
H3 H 0.892128 0.420474 0.336259 0.054 Uiso 1 1 calc R U . . .
C4 C 0.86141(16) 0.56451(16) 0.32447(17) 0.0484(6) Uani 1 1 d . . . . .
H4 H 0.925258 0.584836 0.315020 0.058 Uiso 1 1 calc R U . . .
C5 C 0.78754(16) 0.63303(16) 0.32605(17) 0.0501(6) Uani 1 1 d . . . . .
H5 H 0.802788 0.698416 0.317513 0.060 Uiso 1 1 calc R U . . .
C6 C 0.69181(16) 0.60651(15) 0.34002(17) 0.0485(6) Uani 1 1 d . . . . .
H6 H 0.642310 0.652741 0.341463 0.058 Uiso 1 1 calc R U . . .
C7 C 0.67225(15) 0.50841(15) 0.35180(15) 0.0401(5) Uani 1 1 d . . . . .
C8 C 0.58159(15) 0.45509(15) 0.36653(14) 0.0395(5) Uani 1 1 d . . . . .
C9 C 0.49206(15) 0.49796(15) 0.37793(15) 0.0435(5) Uani 1 1 d . . . . .
H9 H 0.490057 0.565648 0.379949 0.052 Uiso 1 1 calc R U . . .
C10 C 0.500000 0.250000 0.5111(3) 0.0402(7) Uani 1 2 d S T P . .

loop_
_atom_site_aniso_label
_atom_site_aniso_U_11
_atom_site_aniso_U_22
_atom_site_aniso_U_33
_atom_site_aniso_U_23
_atom_site_aniso_U_13
_atom_site_aniso_U_12
Fe1 0.0284(2) 0.0284(2) 0.0580(4) 0.000 0.000 0.000
N1 0.0304(8) 0.0306(8) 0.0545(12) 0.0003(7) -0.0006(7) 0.0002(7)
N2 0.0497(17) 0.0399(15) 0.078(2) 0.000 0.000 0.0052(12)
C1 0.0305(10) 0.0353(11) 0.0510(13) -0.0018(9) -0.0020(9) -0.0024(8)
C2 0.0350(10) 0.0339(10) 0.0468(12) -0.0006(9) -0.0011(9) -0.0029(8)
C3 0.0361(11) 0.0416(12) 0.0579(14) 0.0000(10) 0.0008(10) -0.0031(9)
C4 0.0376(11) 0.0458(13) 0.0617(15) 0.0008(11) 0.0014(10) -0.0106(10)
C5 0.0487(13) 0.0370(12) 0.0646(16) 0.0019(10) -0.0009(11) -0.0092(10)
C6 0.0419(12) 0.0351(11) 0.0685(15) 0.0000(11) 0.0007(11) -0.0005(9)
C7 0.0351(11) 0.0368(11) 0.0485(13) -0.0012(9) 0.0005(9) -0.0021(8)
C8 0.0346(11) 0.0299(10) 0.0539(13) -0.0011(9) -0.0016(9) -0.0028(8)
C9 0.0373(11) 0.0277(10) 0.0656(15) -0.0005(9) 0.0012(10) 0.0000(8)
C10 0.0302(14) 0.0263(14) 0.064(2) 0.000 0.000 0.0010(11)

loop_
_atom_type_symbol
_atom_type_description
_atom_type_scat_dispersion_real
_atom_type_scat_dispersion_imag
_atom_type_scat_source
C C 0.0033 0.0016 'International Tables Vol C Tables 4.2.6.8 and 6.1.1.4'
H H 0.0000 0.0000 'International Tables Vol C Tables 4.2.6.8 and 6.1.1.4'
Fe Fe 0.3463 0.8444 'International Tables Vol C Tables 4.2.6.8 and 6.1.1.4'
N N 0.0061 0.0033 'International Tables Vol C Tables 4.2.6.8 and 6.1.1.4'

loop_
_geom_angle_atom_site_label_1
_geom_angle_atom_site_label_2
_geom_angle_atom_site_label_3
_geom_angle
_geom_angle_site_symmetry_1
_geom_angle_site_symmetry_3
_geom_angle_publ_flag
N1 Fe1 N1 176.40(10) . 6_554 ?
N1 Fe1 N1 176.40(10) 11_666 16_656 ?
N1 Fe1 N1 90.057(3) . 16_656 ?
N1 Fe1 N1 90.056(3) 6_554 11_666 ?
N1 Fe1 N1 90.056(3) . 11_666 ?
N1 Fe1 N1 90.056(3) 6_554 16_656 ?
C10 Fe1 N1 88.20(5) . 16_656 ?
C10 Fe1 N1 88.20(5) . 11_666 ?
C10 Fe1 N1 88.20(5) 11_666 6_554 ?
C10 Fe1 N1 88.20(5) 11_666 . ?
C10 Fe1 N1 91.80(5) 11_666 11_666 ?
C10 Fe1 N1 91.80(5) 11_666 16_656 ?
C10 Fe1 N1 91.80(5) . 6_554 ?
C10 Fe1 N1 91.80(5) . . ?
C10 Fe1 C10 180.0 . 11_666 ?
C1 N1 Fe1 126.47(14) . . ?
C8 N1 Fe1 126.48(14) . . ?
C8 N1 C1 106.84(17) . . ?
N1 C1 C2 110.33(18) . . ?
N1 C1 C9 125.11(19) . 11_666 ?
C9 C1 C2 124.50(19) 11_666 . ?
C3 C2 C1 132.7(2) . . ?
C7 C2 C1 106.35(18) . . ?
C7 C2 C3 120.99(19) . . ?
C2 C3 H3 121.4 . . ?
C4 C3 C2 117.3(2) . . ?
C4 C3 H3 121.4 . . ?
C3 C4 H4 119.3 . . ?
C3 C4 C5 121.4(2) . . ?
C5 C4 H4 119.3 . . ?
C4 C5 H5 119.3 . . ?
C6 C5 C4 121.4(2) . . ?
C6 C5 H5 119.3 . . ?
C5 C6 H6 121.3 . . ?
C5 C6 C7 117.4(2) . . ?
C7 C6 H6 121.3 . . ?
C2 C7 C8 106.31(18) . . ?
C6 C7 C2 121.5(2) . . ?
C6 C7 C8 132.2(2) . . ?
N1 C8 C7 110.09(18) . . ?
N1 C8 C9 125.40(19) . . ?
C9 C8 C7 124.48(19) . . ?
C1 C9 H9 117.3 16_656 . ?
C8 C9 C1 125.4(2) . 16_656 ?
C8 C9 H9 117.3 . . ?
N2 C10 Fe1 180.0 . . ?

loop_
_geom_bond_atom_site_label_1
_geom_bond_atom_site_label_2
_geom_bond_distance
_geom_bond_site_symmetry_2
_geom_bond_publ_flag
Fe1 N1 2.0091(17) . ?
Fe1 N1 2.0091(17) 16_656 ?
Fe1 N1 2.0091(17) 11_666 ?
Fe1 N1 2.0091(17) 6_554 ?
Fe1 C10 1.974(4) . ?
Fe1 C10 1.974(4) 11_666 ?
N1 C1 1.372(3) . ?
N1 C8 1.372(3) . ?
N2 C10 1.135(4) . ?
C1 C2 1.454(3) . ?
C1 C9 1.384(3) 11_666 ?
C2 C3 1.391(3) . ?
C2 C7 1.384(3) . ?
C3 H3 0.9300 . ?
C3 C4 1.383(3) . ?
C4 H4 0.9300 . ?
C4 C5 1.383(3) . ?
C5 H5 0.9300 . ?
C5 C6 1.379(3) . ?
C6 H6 0.9300 . ?
C6 C7 1.384(3) . ?
C7 C8 1.459(3) . ?
C8 C9 1.373(3) . ?
C9 H9 0.9300 . ?

loop_
_geom_torsion_atom_site_label_1
_geom_torsion_atom_site_label_2
_geom_torsion_atom_site_label_3
_geom_torsion_atom_site_label_4
_geom_torsion
_geom_torsion_site_symmetry_1
_geom_torsion_site_symmetry_2
_geom_torsion_site_symmetry_3
_geom_torsion_site_symmetry_4
_geom_torsion_publ_flag
Fe1 N1 C1 C2 172.10(14) . . . . ?
Fe1 N1 C1 C9 -10.7(3) . . . 11_666 ?
Fe1 N1 C8 C7 -172.34(14) . . . . ?
Fe1 N1 C8 C9 9.9(3) . . . . ?
N1 C1 C2 C3 -178.7(2) . . . . ?
N1 C1 C2 C7 2.0(2) . . . . ?
N1 C8 C9 C1 -6.5(4) . . . 16_656 ?
C1 N1 C8 C7 2.6(2) . . . . ?
C1 N1 C8 C9 -175.1(2) . . . . ?
C1 C2 C3 C4 179.4(2) . . . . ?
C1 C2 C7 C6 -179.5(2) . . . . ?
C1 C2 C7 C8 -0.4(2) . . . . ?
C2 C3 C4 C5 0.7(4) . . . . ?
C2 C7 C8 N1 -1.4(2) . . . . ?
C2 C7 C8 C9 176.4(2) . . . . ?
C3 C2 C7 C6 1.1(3) . . . . ?
C3 C2 C7 C8 -179.8(2) . . . . ?
C3 C4 C5 C6 0.1(4) . . . . ?
C4 C5 C6 C7 -0.4(4) . . . . ?
C5 C6 C7 C2 -0.2(4) . . . . ?
C5 C6 C7 C8 -179.1(2) . . . . ?
C6 C7 C8 N1 177.6(2) . . . . ?
C6 C7 C8 C9 -4.6(4) . . . . ?
C7 C2 C3 C4 -1.3(3) . . . . ?
C7 C8 C9 C1 176.1(2) . . . 16_656 ?
C8 N1 C1 C2 -2.9(2) . . . . ?
C8 N1 C1 C9 174.3(2) . . . 11_666 ?
C9 C1 C2 C3 4.1(4) 11_666 . . . ?
C9 C1 C2 C7 -175.2(2) 11_666 . . . ?
